data_2226414
loop_
_publ_author_name
'Akkurt, Mehmet'
'\,Celik, \'Ismail'
'K\"u\,c\"ukbay, Hasan'
'\,Sireci, Nihat'
'B\"uy\"ukg\"ung\"or, Orhan'

_publ_section_title
;
 1-Benzyl-3-[(trimethylsilyl)methyl]benzimidazolium chloride
 monohydrate
;
_journal_coeditor_code DN2582
_journal_issue 7
_journal_name_full 'Acta Crystallographica Section E'
_journal_page_first o1770
_journal_page_last o1771
_journal_paper_doi 10.1107/S1600536810024128
_journal_volume 66
_journal_year 2010
_chemical_formula_iupac 'C18 H23 N2 Si +, Cl -, H2 O'
_chemical_formula_moiety 'C18 H23 N2 Si +, Cl -, H2 O'
_chemical_formula_sum 'C18 H25 Cl N2 O Si'
_chemical_formula_weight 348.94
_chemical_name_systematic
;
1-Benzyl-3-[(trimethylsilyl)methyl]benzimidazolium chloride monohydrate
;
_space_group_IT_number 2
_symmetry_cell_setting triclinic
_symmetry_space_group_name_Hall '-P 1'
_symmetry_space_group_name_H-M 'P -1'
_atom_sites_solution_hydrogens geom
_atom_sites_solution_primary direct
_atom_sites_solution_secondary difmap
_cell_angle_alpha 117.594(6)
_cell_angle_beta 103.295(6)
_cell_angle_gamma 92.094(6)
_cell_formula_units_Z 2
_cell_length_a 9.3592(7)
_cell_length_b 10.9500(9)
_cell_length_c 11.0522(8)
_cell_measurement_reflns_used 28124
_cell_measurement_temperature 296
_cell_measurement_theta_max 28.04
_cell_measurement_theta_min 2.13
_cell_volume 963.39(15)
_computing_cell_refinement 'X-AREA (Stoe & Cie, 2002)'
_computing_data_collection 'X-AREA (Stoe & Cie, 2002)'
_computing_data_reduction 'X-RED32 (Stoe & Cie, 2002)'
_computing_molecular_graphics
;
ORTEPIII (Burnett & Johnson, 1996), ORTEP-3 for Windows (Farrugia,
1997) and
PLATON (Spek, 2009)
;
_computing_publication_material 'WinGX (Farrugia, 1999)'
_computing_structure_refinement 'SHELXL97 (Sheldrick, 2008)'
_computing_structure_solution 'SIR97 (Altomare <i>et al.</i>, 1999)'
_diffrn_ambient_temperature 296
_diffrn_detector_area_resol_mean 6.67
_diffrn_measured_fraction_theta_full 0.997
_diffrn_measured_fraction_theta_max 0.997
_diffrn_measurement_device '2-circle goniometer'
_diffrn_measurement_device_type 'Stoe IPDS 2'
_diffrn_measurement_method '\w scans'
_diffrn_radiation_monochromator 'plane graphite'
_diffrn_radiation_type 'Mo K\a'
_diffrn_radiation_wavelength 0.71073
_diffrn_reflns_av_R_equivalents 0.0290
_diffrn_reflns_av_sigmaI/netI 0.0227
_diffrn_reflns_limit_h_max 11
_diffrn_reflns_limit_h_min -11
_diffrn_reflns_limit_k_max 12
_diffrn_reflns_limit_k_min -13
_diffrn_reflns_limit_l_max 13
_diffrn_reflns_limit_l_min -13
_diffrn_reflns_number 12149
_diffrn_reflns_reduction_process
;
;
_diffrn_reflns_theta_full 26.50
_diffrn_reflns_theta_max 26.50
_diffrn_reflns_theta_min 2.13
_exptl_absorpt_coefficient_mu 0.266
_exptl_absorpt_correction_T_max 0.909
_exptl_absorpt_correction_T_min 0.859
_exptl_absorpt_correction_type integration
_exptl_absorpt_process_details '(X-RED32; Stoe & Cie, 2002)'
_exptl_crystal_colour colourless
_exptl_crystal_density_diffrn 1.203
_exptl_crystal_density_method 'Not Measured'
_exptl_crystal_description prism
_exptl_crystal_F_000 372
_exptl_crystal_size_max 0.570
_exptl_crystal_size_mid 0.497
_exptl_crystal_size_min 0.360
_refine_diff_density_max 0.316
_refine_diff_density_min -0.316
_refine_ls_extinction_method none
_refine_ls_goodness_of_fit_ref 1.074
_refine_ls_hydrogen_treatment constr
_refine_ls_matrix_type full
_refine_ls_number_parameters 211
_refine_ls_number_reflns 3987
_refine_ls_number_restraints 0
_refine_ls_restrained_S_all 1.074
_refine_ls_R_factor_all 0.0620
_refine_ls_R_factor_gt 0.0485
_refine_ls_shift/su_max 0.000
_refine_ls_shift/su_mean 0.000
_refine_ls_structure_factor_coef Fsqd
_refine_ls_weighting_details 'calc w=1/[\s^2^(Fo^2^)+(0.0637P)^2^+0.2683P] where P=(Fo^2^+2Fc^2^)/3'
_refine_ls_weighting_scheme calc
_refine_ls_wR_factor_gt 0.1275
_refine_ls_wR_factor_ref 0.1348
_reflns_number_gt 3241
_reflns_number_total 3987
_reflns_threshold_expression I>2\s(I)
_cod_data_source_file dn2582.cif
_cod_data_source_block I
_cod_database_code 2226414
_cod_database_fobs_code 2226414

loop_
_symmetry_equiv_pos_site_id
_symmetry_equiv_pos_as_xyz
1 x,y,z
2 -x,-y,-z

loop_
_atom_site_type_symbol
_atom_site_label
_atom_site_fract_x
_atom_site_fract_y
_atom_site_fract_z
_atom_site_U_iso_or_equiv
_atom_site_adp_type
_atom_site_calc_flag
_atom_site_refinement_flags
_atom_site_occupancy
_atom_site_disorder_assembly
_atom_site_disorder_group
Si Si1 0.53328(7) 0.20172(7) 0.79168(6) 0.05705(19) Uani d . 1 . .
N N1 0.72385(17) 0.36741(17) 0.52896(17) 0.0466(4) Uani d . 1 . .
N N2 0.59349(17) 0.36730(17) 0.66907(17) 0.0466(4) Uani d . 1 . .
C C1 0.4923(2) 0.33506(19) 0.54087(19) 0.0428(4) Uani d . 1 . .
C C2 0.3377(2) 0.3101(2) 0.4971(2) 0.0521(5) Uani d . 1 . .
H H2 0.2816 0.3104 0.5566 0.063 Uiso calc R 1 . .
C C3 0.2721(2) 0.2847(2) 0.3611(2) 0.0587(5) Uani d . 1 . .
H H3 0.1688 0.2667 0.3276 0.070 Uiso calc R 1 . .
C C4 0.3560(2) 0.2853(3) 0.2717(2) 0.0592(5) Uani d . 1 . .
H H4 0.3071 0.2682 0.1806 0.071 Uiso calc R 1 . .
C C5 0.5084(2) 0.3104(2) 0.3150(2) 0.0532(5) Uani d . 1 . .
H H5 0.5641 0.3111 0.2555 0.064 Uiso calc R 1 . .
C C6 0.57570(19) 0.33479(19) 0.4512(2) 0.0432(4) Uani d . 1 . .
C C7 0.7293(2) 0.3855(2) 0.6574(2) 0.0505(5) Uani d . 1 . .
H H7 0.8165 0.4079 0.7293 0.061 Uiso calc R 1 . .
C C8 0.8534(2) 0.3833(2) 0.4794(2) 0.0547(5) Uani d . 1 . .
H H8A 0.9413 0.4273 0.5602 0.066 Uiso calc R 1 . .
H H8B 0.8371 0.4442 0.4377 0.066 Uiso calc R 1 . .
C C9 0.8803(2) 0.2461(2) 0.3720(2) 0.0510(5) Uani d . 1 . .
C C10 0.8520(3) 0.2111(3) 0.2308(3) 0.0717(7) Uani d . 1 . .
H H10 0.8171 0.2741 0.2014 0.086 Uiso calc R 1 . .
C C11 0.8748(3) 0.0831(4) 0.1329(3) 0.0935(10) Uani d . 1 . .
H H11 0.8546 0.0600 0.0377 0.112 Uiso calc R 1 . .
C C12 0.9272(3) -0.0100(3) 0.1753(4) 0.0947(10) Uani d . 1 . .
H H12 0.9404 -0.0970 0.1089 0.114 Uiso calc R 1 . .
C C13 0.9600(3) 0.0255(3) 0.3158(4) 0.0909(10) Uani d . 1 . .
H H13 0.9980 -0.0367 0.3451 0.109 Uiso calc R 1 . .
C C14 0.9372(3) 0.1527(3) 0.4141(3) 0.0700(7) Uani d . 1 . .
H H14 0.9602 0.1760 0.5095 0.084 Uiso calc R 1 . .
C C15 0.5549(3) 0.3754(2) 0.7947(2) 0.0549(5) Uani d . 1 . .
H H15A 0.4625 0.4122 0.8003 0.066 Uiso calc R 1 . .
H H15B 0.6320 0.4406 0.8796 0.066 Uiso calc R 1 . .
C C16 0.3837(3) 0.0757(3) 0.6328(3) 0.0812(8) Uani d . 1 . .
H H16A 0.4063 0.0662 0.5487 0.122 Uiso calc R 1 . .
H H16B 0.2907 0.1090 0.6377 0.122 Uiso calc R 1 . .
H H16C 0.3767 -0.0135 0.6297 0.122 Uiso calc R 1 . .
C C17 0.4849(4) 0.2374(4) 0.9569(3) 0.1001(10) Uani d . 1 . .
H H17A 0.4744 0.1524 0.9619 0.150 Uiso calc R 1 . .
H H17B 0.3928 0.2732 0.9569 0.150 Uiso calc R 1 . .
H H17C 0.5624 0.3050 1.0376 0.150 Uiso calc R 1 . .
C C18 0.7121(3) 0.1391(3) 0.7877(3) 0.0899(9) Uani d . 1 . .
H H18A 0.7028 0.0478 0.7796 0.135 Uiso calc R 1 . .
H H18B 0.7869 0.2023 0.8737 0.135 Uiso calc R 1 . .
H H18C 0.7403 0.1344 0.7076 0.135 Uiso calc R 1 . .
O O1 0.9113(3) 0.6314(2) 0.9603(2) 0.1024(7) Uani d . 1 . .
H H1A 0.9910 0.6000 0.9420 0.154 Uiso d R 1 . .
H H1B 0.9090 0.6350 1.0380 0.154 Uiso d R 1 . .
Cl Cl1 1.14370(9) 0.44812(10) 0.80296(8) 0.0961(3) Uani d . 1 . .

loop_
_atom_site_aniso_label
_atom_site_aniso_U_11
_atom_site_aniso_U_22
_atom_site_aniso_U_33
_atom_site_aniso_U_12
_atom_site_aniso_U_13
_atom_site_aniso_U_23
Si1 0.0616(4) 0.0668(4) 0.0477(3) 0.0106(3) 0.0191(3) 0.0301(3)
N1 0.0349(8) 0.0565(9) 0.0533(9) 0.0048(7) 0.0145(7) 0.0295(8)
N2 0.0448(9) 0.0524(9) 0.0460(8) 0.0074(7) 0.0162(7) 0.0251(7)
C1 0.0401(9) 0.0458(9) 0.0466(9) 0.0086(7) 0.0162(8) 0.0238(8)
C2 0.0404(10) 0.0611(12) 0.0632(12) 0.0110(9) 0.0240(9) 0.0324(10)
C3 0.0358(10) 0.0717(14) 0.0673(13) 0.0081(9) 0.0120(9) 0.0339(11)
C4 0.0471(12) 0.0770(14) 0.0527(11) 0.0088(10) 0.0087(9) 0.0333(11)
C5 0.0486(11) 0.0686(13) 0.0516(11) 0.0106(9) 0.0193(9) 0.0340(10)
C6 0.0343(9) 0.0484(10) 0.0507(10) 0.0068(7) 0.0145(8) 0.0260(8)
C7 0.0418(10) 0.0554(11) 0.0511(11) 0.0031(8) 0.0079(8) 0.0260(9)
C8 0.0360(10) 0.0667(13) 0.0736(13) 0.0050(9) 0.0216(9) 0.0412(11)
C9 0.0311(9) 0.0671(12) 0.0673(12) 0.0090(8) 0.0197(9) 0.0400(10)
C10 0.0529(13) 0.1023(19) 0.0737(15) 0.0312(13) 0.0236(12) 0.0498(15)
C11 0.0647(17) 0.126(3) 0.0702(17) 0.0308(17) 0.0212(14) 0.0299(17)
C12 0.0684(18) 0.0793(19) 0.120(3) 0.0195(15) 0.0432(18) 0.0266(18)
C13 0.087(2) 0.088(2) 0.146(3) 0.0402(16) 0.069(2) 0.077(2)
C14 0.0671(15) 0.0864(17) 0.0943(18) 0.0279(13) 0.0444(14) 0.0631(15)
C15 0.0599(12) 0.0622(12) 0.0420(10) 0.0129(10) 0.0203(9) 0.0217(9)
C16 0.0781(18) 0.0771(17) 0.0790(17) -0.0077(13) 0.0151(14) 0.0347(14)
C17 0.142(3) 0.111(2) 0.0703(17) 0.022(2) 0.0513(19) 0.0526(17)
C18 0.0818(19) 0.093(2) 0.088(2) 0.0247(16) 0.0135(16) 0.0423(17)
O1 0.1114(17) 0.0974(15) 0.0822(13) 0.0288(13) 0.0144(12) 0.0355(12)
Cl1 0.0818(5) 0.1278(7) 0.0780(5) 0.0348(4) 0.0259(4) 0.0465(4)

loop_
_atom_type_symbol
_atom_type_description
_atom_type_scat_dispersion_real
_atom_type_scat_dispersion_imag
_atom_type_scat_source
Si Si 0.0817 0.0704 'International Tables Vol C Tables 4.2.6.8 and 6.1.1.4'
O O 0.0106 0.0060 'International Tables Vol C Tables 4.2.6.8 and 6.1.1.4'
N N 0.0061 0.0033 'International Tables Vol C Tables 4.2.6.8 and 6.1.1.4'
Cl Cl 0.1484 0.1585 'International Tables Vol C Tables 4.2.6.8 and 6.1.1.4'
H H 0.0000 0.0000 'International Tables Vol C Tables 4.2.6.8 and 6.1.1.4'
C C 0.0033 0.0016 'International Tables Vol C Tables 4.2.6.8 and 6.1.1.4'

loop_
_exptl_crystal_face_index_h
_exptl_crystal_face_index_k
_exptl_crystal_face_index_l
_exptl_crystal_face_perp_dist
0 0 -1 0.1370
0 0 1 0.2040
0 1 0 0.2010
5 -3 2 0.2680
-11 3 1 0.3240
-1 -2 2 0.3970
-3 6 2 0.2400
-1 -3 6 0.3100
-3 1 4 0.3290
-7 5 1 0.3170
-1 -9 4 0.2960
-4 -5 2 0.3510
1 -3 1 0.3070
1 3 -4 0.3050
2 0 -1 0.3570
3 2 -2 0.3740

loop_
_geom_angle_atom_site_label_1
_geom_angle_atom_site_label_2
_geom_angle_atom_site_label_3
_geom_angle_site_symmetry_1
_geom_angle_site_symmetry_3
_geom_angle
_geom_angle_publ_flag
C18 Si1 C17 . . 111.82(16) ?
C18 Si1 C16 . . 110.58(15) ?
C17 Si1 C16 . . 110.93(16) ?
C18 Si1 C15 . . 107.44(14) ?
C17 Si1 C15 . . 105.86(13) ?
C16 Si1 C15 . . 110.04(12) ?
C7 N1 C6 . . 108.20(15) ?
C7 N1 C8 . . 125.70(17) ?
C6 N1 C8 . . 126.08(16) ?
C7 N2 C1 . . 108.16(15) ?
C7 N2 C15 . . 126.39(17) ?
C1 N2 C15 . . 125.43(16) ?
N2 C1 C2 . . 131.97(17) ?
N2 C1 C6 . . 106.56(16) ?
C2 C1 C6 . . 121.45(18) ?
C3 C2 C1 . . 116.40(18) ?
C3 C2 H2 . . 121.8 ?
C1 C2 H2 . . 121.8 ?
C2 C3 C4 . . 122.03(19) ?
C2 C3 H3 . . 119.0 ?
C4 C3 H3 . . 119.0 ?
C5 C4 C3 . . 121.6(2) ?
C5 C4 H4 . . 119.2 ?
C3 C4 H4 . . 119.2 ?
C4 C5 C6 . . 116.92(18) ?
C4 C5 H5 . . 121.5 ?
C6 C5 H5 . . 121.5 ?
C5 C6 N1 . . 131.92(17) ?
C5 C6 C1 . . 121.62(17) ?
N1 C6 C1 . . 106.41(16) ?
N2 C7 N1 . . 110.68(17) ?
N2 C7 H7 . . 124.7 ?
N1 C7 H7 . . 124.7 ?
N1 C8 C9 . . 112.22(16) ?
N1 C8 H8A . . 109.2 ?
C9 C8 H8A . . 109.2 ?
N1 C8 H8B . . 109.2 ?
C9 C8 H8B . . 109.2 ?
H8A C8 H8B . . 107.9 ?
C10 C9 C14 . . 118.7(2) ?
C10 C9 C8 . . 121.3(2) ?
C14 C9 C8 . . 120.0(2) ?
C9 C10 C11 . . 120.5(3) ?
C9 C10 H10 . . 119.8 ?
C11 C10 H10 . . 119.8 ?
C12 C11 C10 . . 120.2(3) ?
C12 C11 H11 . . 119.9 ?
C10 C11 H11 . . 119.9 ?
C13 C12 C11 . . 119.7(3) ?
C13 C12 H12 . . 120.1 ?
C11 C12 H12 . . 120.1 ?
C12 C13 C14 . . 120.4(3) ?
C12 C13 H13 . . 119.8 ?
C14 C13 H13 . . 119.8 ?
C13 C14 C9 . . 120.4(3) ?
C13 C14 H14 . . 119.8 ?
C9 C14 H14 . . 119.8 ?
N2 C15 Si1 . . 113.64(13) ?
N2 C15 H15A . . 108.8 ?
Si1 C15 H15A . . 108.8 ?
N2 C15 H15B . . 108.8 ?
Si1 C15 H15B . . 108.8 ?
H15A C15 H15B . . 107.7 ?
Si1 C16 H16A . . 109.5 ?
Si1 C16 H16B . . 109.5 ?
H16A C16 H16B . . 109.5 ?
Si1 C16 H16C . . 109.5 ?
H16A C16 H16C . . 109.5 ?
H16B C16 H16C . . 109.5 ?
Si1 C17 H17A . . 109.5 ?
Si1 C17 H17B . . 109.5 ?
H17A C17 H17B . . 109.5 ?
Si1 C17 H17C . . 109.5 ?
H17A C17 H17C . . 109.5 ?
H17B C17 H17C . . 109.5 ?
Si1 C18 H18A . . 109.5 ?
Si1 C18 H18B . . 109.5 ?
H18A C18 H18B . . 109.5 ?
Si1 C18 H18C . . 109.5 ?
H18A C18 H18C . . 109.5 ?
H18B C18 H18C . . 109.5 ?
H1A O1 H1B . . 107.0 ?

loop_
_geom_bond_atom_site_label_1
_geom_bond_atom_site_label_2
_geom_bond_site_symmetry_2
_geom_bond_distance
_geom_bond_publ_flag
Si1 C18 . 1.834(3) ?
Si1 C17 . 1.850(3) ?
Si1 C16 . 1.852(3) ?
Si1 C15 . 1.890(2) ?
N1 C7 . 1.328(3) ?
N1 C6 . 1.386(2) ?
N1 C8 . 1.476(2) ?
N2 C7 . 1.324(2) ?
N2 C1 . 1.387(2) ?
N2 C15 . 1.478(2) ?
C1 C2 . 1.389(3) ?
C1 C6 . 1.394(2) ?
C2 C3 . 1.374(3) ?
C2 H2 . 0.9300 ?
C3 C4 . 1.398(3) ?
C3 H3 . 0.9300 ?
C4 C5 . 1.369(3) ?
C4 H4 . 0.9300 ?
C5 C6 . 1.384(3) ?
C5 H5 . 0.9300 ?
C7 H7 . 0.9300 ?
C8 C9 . 1.497(3) ?
C8 H8A . 0.9700 ?
C8 H8B . 0.9700 ?
C9 C10 . 1.378(3) ?
C9 C14 . 1.383(3) ?
C10 C11 . 1.380(4) ?
C10 H10 . 0.9300 ?
C11 C12 . 1.368(5) ?
C11 H11 . 0.9300 ?
C12 C13 . 1.367(5) ?
C12 H12 . 0.9300 ?
C13 C14 . 1.376(4) ?
C13 H13 . 0.9300 ?
C14 H14 . 0.9300 ?
C15 H15A . 0.9700 ?
C15 H15B . 0.9700 ?
C16 H16A . 0.9600 ?
C16 H16B . 0.9600 ?
C16 H16C . 0.9600 ?
C17 H17A . 0.9600 ?
C17 H17B . 0.9600 ?
C17 H17C . 0.9600 ?
C18 H18A . 0.9600 ?
C18 H18B . 0.9600 ?
C18 H18C . 0.9600 ?
O1 H1A . 0.8598 ?
O1 H1B . 0.8466 ?

loop_
_geom_hbond_atom_site_label_D
_geom_hbond_atom_site_label_H
_geom_hbond_atom_site_label_A
_geom_hbond_site_symmetry_A
_geom_hbond_distance_DH
_geom_hbond_distance_HA
_geom_hbond_distance_DA
_geom_hbond_angle_DHA
O1 H1A Cl1 . 0.86 2.45 3.257(2) 157.4
O1 H1B Cl1 2_767 0.85 2.45 3.250(3) 157.7
C7 H7 O1 . 0.93 2.51 3.170(3) 128.1
C8 H8A Cl1 . 0.97 2.81 3.703(2) 153.2
C3 H3 Cg3 1_455 0.93 2.69 3.526(2) 151.0

loop_
_geom_torsion_atom_site_label_1
_geom_torsion_atom_site_label_2
_geom_torsion_atom_site_label_3
_geom_torsion_atom_site_label_4
_geom_torsion_site_symmetry_1
_geom_torsion_site_symmetry_2
_geom_torsion_site_symmetry_3
_geom_torsion_site_symmetry_4
_geom_torsion
_geom_torsion_publ_flag
C7 N2 C1 C2 . . . . -178.0(2) ?
C15 N2 C1 C2 . . . . 3.6(3) ?
C7 N2 C1 C6 . . . . 0.1(2) ?
C15 N2 C1 C6 . . . . -178.27(17) ?
N2 C1 C2 C3 . . . . 178.1(2) ?
C6 C1 C2 C3 . . . . 0.2(3) ?
C1 C2 C3 C4 . . . . -0.6(3) ?
C2 C3 C4 C5 . . . . 0.4(4) ?
C3 C4 C5 C6 . . . . 0.2(3) ?
C4 C5 C6 N1 . . . . -177.7(2) ?
C4 C5 C6 C1 . . . . -0.6(3) ?
C7 N1 C6 C5 . . . . 177.7(2) ?
C8 N1 C6 C5 . . . . -0.7(3) ?
C7 N1 C6 C1 . . . . 0.3(2) ?
C8 N1 C6 C1 . . . . -178.13(17) ?
N2 C1 C6 C5 . . . . -177.97(18) ?
C2 C1 C6 C5 . . . . 0.4(3) ?
N2 C1 C6 N1 . . . . -0.2(2) ?
C2 C1 C6 N1 . . . . 178.10(18) ?
C1 N2 C7 N1 . . . . 0.1(2) ?
C15 N2 C7 N1 . . . . 178.44(17) ?
C6 N1 C7 N2 . . . . -0.3(2) ?
C8 N1 C7 N2 . . . . 178.18(18) ?
C7 N1 C8 C9 . . . . 109.6(2) ?
C6 N1 C8 C9 . . . . -72.2(2) ?
N1 C8 C9 C10 . . . . 108.7(2) ?
N1 C8 C9 C14 . . . . -72.5(2) ?
C14 C9 C10 C11 . . . . 2.3(4) ?
C8 C9 C10 C11 . . . . -178.8(2) ?
C9 C10 C11 C12 . . . . -0.5(4) ?
C10 C11 C12 C13 . . . . -1.5(5) ?
C11 C12 C13 C14 . . . . 1.7(5) ?
C12 C13 C14 C9 . . . . 0.2(4) ?
C10 C9 C14 C13 . . . . -2.2(3) ?
C8 C9 C14 C13 . . . . 179.0(2) ?
C7 N2 C15 Si1 . . . . -91.7(2) ?
C1 N2 C15 Si1 . . . . 86.4(2) ?
C18 Si1 C15 N2 . . . . 60.61(19) ?
C17 Si1 C15 N2 . . . . -179.77(18) ?
C16 Si1 C15 N2 . . . . -59.84(19) ?

loop_
_cod_related_entry_id
_cod_related_entry_database
_cod_related_entry_code
1 ChemSpider 30656111
